data_4071764
loop_
_publ_author_name
'Ojo, Wilfried-Solo'
'P\'etillon, Fran\,cois Y.'
'Schollhammer, P.'
'Talarmin, Jean'

_publ_section_title
;
 C&#x2212;C, C&#x2212;S, and C&#x2212;N Coupling versus Dealkylation
 Processes in the Cationic Tris(thiolato)dimolybdenum(III) Complexes
 [Mo2Cp2(\m-SMe)3L2]+(L = xylNC,t-BuNC, CO, MeCN)
;
_journal_issue 16
_journal_name_full Organometallics
_journal_page_first 4207
_journal_paper_doi 10.1021/om8003702
_journal_volume 27
_journal_year 2008
_chemical_formula_moiety 'C31 H38 Mo2 N2 S3'
_chemical_formula_sum 'C31 H38 Mo2 N2 S3'
_chemical_formula_weight 726.69
_chemical_name_systematic
;
 ?
;
_space_group_IT_number 14
_symmetry_cell_setting monoclinic
_symmetry_Int_Tables_number 14
_symmetry_space_group_name_Hall '-P 2ybc'
_symmetry_space_group_name_H-M 'P 1 21/c 1'
_atom_sites_solution_hydrogens geom
_atom_sites_solution_primary direct
_atom_sites_solution_secondary difmap
_audit_conform_dict_location ftp://ftp.iucr.org/pub/cif_core.dic
_audit_conform_dict_name cif_core.dic
_audit_conform_dict_version 2.3
_audit_creation_date 2008-04-02T15:11:48-00:00
_audit_creation_method 'WinGX routine CIF_UPDATE'
_cell_angle_alpha 90
_cell_angle_beta 98.299(6)
_cell_angle_gamma 90
_cell_formula_units_Z 4
_cell_length_a 8.3452(5)
_cell_length_b 22.6264(13)
_cell_length_c 16.2627(10)
_cell_measurement_reflns_used 3865
_cell_measurement_temperature 170(2)
_cell_measurement_theta_max 24.89
_cell_measurement_theta_min 2.22
_cell_volume 3038.6(3)
_computing_cell_refinement
;
        CrysAlis RED, Oxford Diffraction Ltd.,
Version 1.171.28cycle4 beta (release 11-11-2005 CrysAlis171 .NET)
        (compiled Nov 11 2005,15:50:43)
;
_computing_data_collection
;
        CrysAlis CCD, Oxford Diffraction Ltd.,
Version 1.171.28cycle4 beta (release 11-11-2005 CrysAlis171 .NET)
        (compiled Nov 11 2005,15:50:43)
;
_computing_data_reduction
;
        CrysAlis RED, Oxford Diffraction Ltd.,
Version 1.171.28cycle4 beta (release 11-11-2005 CrysAlis171 .NET)
        (compiled Nov 11 2005,15:50:43)
;
_computing_molecular_graphics 'ORTEP3 for Windows (Farrugia, 1997)'
_computing_publication_material 'PLATON (Spek, 1980-2002)'
_computing_structure_refinement 'SHELXL-97 (Sheldrick, 1997)'
_computing_structure_solution 'SIR-92 (Altomare et al., 1992)'
_diffrn_ambient_temperature 170(2)
_diffrn_detector 'CCD plate'
_diffrn_detector_area_resol_mean 8.3622
_diffrn_measured_fraction_theta_full 0.903
_diffrn_measured_fraction_theta_max 0.903
_diffrn_measurement_device 'Kappa-geometry diffractometer'
_diffrn_measurement_device_type 'Oxford Diffraction XCALIBUR2'
_diffrn_measurement_method
;
        stepped phi-scan over 330 deg
        step 1 deg, exposure time 60 s
        detector distance 50 mm
        detector angle 20 deg
;
_diffrn_orient_matrix_UB_11 0.037198379
_diffrn_orient_matrix_UB_12 0.0029423217
_diffrn_orient_matrix_UB_13 0.0418593227
_diffrn_orient_matrix_UB_21 0.0254781537
_diffrn_orient_matrix_UB_22 -0.0299085098
_diffrn_orient_matrix_UB_23 -0.0000326349
_diffrn_orient_matrix_UB_31 0.0731330449
_diffrn_orient_matrix_UB_32 0.0089162868
_diffrn_orient_matrix_UB_33 -0.0137835633
_diffrn_radiation_monochromator graphite
_diffrn_radiation_probe x-ray
_diffrn_radiation_type MoK\a
_diffrn_radiation_wavelength 0.71073
_diffrn_reflns_av_R_equivalents 0.0676
_diffrn_reflns_av_unetI/netI 0.0666
_diffrn_reflns_limit_h_max 8
_diffrn_reflns_limit_h_min -8
_diffrn_reflns_limit_k_max 26
_diffrn_reflns_limit_k_min -26
_diffrn_reflns_limit_l_max 18
_diffrn_reflns_limit_l_min -18
_diffrn_reflns_number 14471
_diffrn_reflns_theta_full 24.11
_diffrn_reflns_theta_max 24.11
_diffrn_reflns_theta_min 3.39
_diffrn_source 'sealed X-ray tube'
_exptl_absorpt_coefficient_mu 1.055
_exptl_absorpt_correction_type none
_exptl_absorpt_process_details
;
        CrysAlis RED, Oxford Diffraction Ltd.,
Version 1.171.28cycle4 beta (release 11-11-2005 CrysAlis171 .NET)
        (compiled Nov 11 2005,15:50:43)
        ?
;
_exptl_crystal_colour red
_exptl_crystal_density_diffrn 1.589
_exptl_crystal_density_method 'not measured'
_exptl_crystal_description needle
_exptl_crystal_F_000 1480
_exptl_crystal_size_max 0.2
_exptl_crystal_size_mid 0.06
_exptl_crystal_size_min 0.05
_refine_diff_density_max 0.698
_refine_diff_density_min -0.454
_refine_diff_density_rms 0.111
_refine_ls_extinction_method none
_refine_ls_goodness_of_fit_ref 0.997
_refine_ls_hydrogen_treatment mixed
_refine_ls_matrix_type full
_refine_ls_number_parameters 354
_refine_ls_number_reflns 4368
_refine_ls_number_restraints 0
_refine_ls_restrained_S_all 0.997
_refine_ls_R_factor_all 0.0654
_refine_ls_R_factor_gt 0.0431
_refine_ls_shift/su_max 0.001
_refine_ls_shift/su_mean 0
_refine_ls_structure_factor_coef Fsqd
_refine_ls_weighting_details 'calc w=1/[\s^2^(Fo^2^)+(0.0525P)^2^+0.0000P] where P=(Fo^2^+2Fc^2^)/3'
_refine_ls_weighting_scheme calc
_refine_ls_wR_factor_gt 0.0938
_refine_ls_wR_factor_ref 0.1036
_reflns_number_gt 3257
_reflns_number_total 4368
_reflns_threshold_expression >2sigma(I)
_cod_data_source_file om8003702-file001.cif
_cod_data_source_block mush2-e
_cod_depositor_comments
;
The following automatic conversions were performed:

'_diffrn_radiation_probe' value 'X-ray' changed to 'x-ray' according
to /home/saulius/struct/CIF-dictionaries/cif_core.dic dictionary
named 'cif_core.dic' version 2.4.1 from 2010-06-29.

Automatic conversion script
Id: cif_fix_values 1715 2011-07-08 13:25:40Z adriana 
;
_cod_original_sg_symbol_Hall -P2ybc
_cod_original_sg_symbol_H-M P21/c
_cod_database_code 4071764

loop_
_symmetry_equiv_pos_as_xyz
'x, y, z'
'-x, y+1/2, -z+1/2'
'-x, -y, -z'
'x, -y-1/2, z-1/2'

loop_
_atom_site_label
_atom_site_type_symbol
_atom_site_fract_x
_atom_site_fract_y
_atom_site_fract_z
_atom_site_U_iso_or_equiv
_atom_site_adp_type
_atom_site_occupancy
_atom_site_symmetry_multiplicity
_atom_site_calc_flag
_atom_site_refinement_flags
C1 C 0.3841(7) 0.1623(3) 0.9662(4) 0.0380(17) Uani 1 1 d .
H1A H 0.2814 0.1428 0.9452 0.057 Uiso 1 1 calc R
H1B H 0.3622 0.201 0.9892 0.057 Uiso 1 1 calc R
H1C H 0.4448 0.1379 1.0098 0.057 Uiso 1 1 calc R
C2 C 1.0574(7) 0.1111(3) 0.7961(4) 0.0304(15) Uani 1 1 d .
H2A H 1.1637 0.1285 0.8155 0.046 Uiso 1 1 calc R
H2B H 0.994 0.1384 0.7574 0.046 Uiso 1 1 calc R
H2C H 1.0715 0.0736 0.7678 0.046 Uiso 1 1 calc R
C3 C 0.8731(7) 0.0501(3) 1.0547(4) 0.0366(17) Uani 1 1 d .
H3A H 0.8786 0.0575 1.1145 0.055 Uiso 1 1 calc R
H3B H 0.9743 0.0629 1.0363 0.055 Uiso 1 1 calc R
H3C H 0.8573 0.0078 1.0437 0.055 Uiso 1 1 calc R
C4 C 0.6998(6) 0.1498(2) 0.7553(3) 0.0177(13) Uani 1 1 d .
C5 C 0.7796(6) 0.2026(2) 0.8056(3) 0.0149(12) Uani 1 1 d .
C20 C 0.5767(8) -0.0134(3) 0.8662(4) 0.0364(17) Uani 1 1 d .
H20 H 0.5896 -0.032 0.9191 0.044 Uiso 1 1 calc R
C24 C 0.6879(8) -0.0147(2) 0.8103(4) 0.0341(16) Uani 1 1 d .
H24 H 0.7895 -0.0344 0.8188 0.041 Uiso 1 1 calc R
C23 C 0.6266(8) 0.0174(2) 0.7398(4) 0.0326(16) Uani 1 1 d .
H23 H 0.6787 0.0233 0.6922 0.039 Uiso 1 1 calc R
C22 C 0.4709(8) 0.0402(3) 0.7515(4) 0.0347(17) Uani 1 1 d .
H22 H 0.401 0.0639 0.7136 0.042 Uiso 1 1 calc R
C21 C 0.4417(8) 0.0202(3) 0.8315(4) 0.0382(17) Uani 1 1 d .
H21 H 0.3481 0.0282 0.8567 0.046 Uiso 1 1 calc R
C10 C 0.7487(8) 0.2509(3) 1.0294(4) 0.0358(17) Uani 1 1 d .
H10 H 0.6429 0.258 1.0422 0.043 Uiso 1 1 calc R
C11 C 0.8632(8) 0.2113(3) 1.0696(4) 0.0341(17) Uani 1 1 d .
H11 H 0.848 0.1869 1.1154 0.041 Uiso 1 1 calc R
C12 C 1.0019(8) 0.2134(3) 1.0321(4) 0.0340(17) Uani 1 1 d .
H12 H 1.0972 0.1906 1.0473 0.041 Uiso 1 1 calc R
C13 C 0.9775(8) 0.2545(3) 0.9689(4) 0.0336(17) Uani 1 1 d .
H13 H 1.0538 0.2649 0.9333 0.04 Uiso 1 1 calc R
C14 C 0.8218(8) 0.2784(3) 0.9657(3) 0.0351(17) Uani 1 1 d .
H14 H 0.774 0.3076 0.9279 0.042 Uiso 1 1 calc R
C30 C 0.8596(7) 0.3060(2) 0.7762(3) 0.0203(14) Uani 1 1 d .
C31 C 0.7439(7) 0.3500(3) 0.7796(4) 0.0271(15) Uani 1 1 d .
C32 C 0.7950(8) 0.4077(3) 0.7936(4) 0.0328(16) Uani 1 1 d .
H32 H 0.7176 0.4383 0.7956 0.039 Uiso 1 1 calc R
C33 C 0.9589(9) 0.4211(3) 0.8049(4) 0.0395(18) Uani 1 1 d .
H33 H 0.9942 0.4606 0.816 0.047 Uiso 1 1 calc R
C34 C 1.0710(8) 0.3765(3) 0.7998(4) 0.0384(18) Uani 1 1 d .
H34 H 1.1829 0.3863 0.8065 0.046 Uiso 1 1 calc R
C35 C 1.0256(7) 0.3185(3) 0.7853(3) 0.0243(14) Uani 1 1 d .
C36 C 0.5658(7) 0.3358(3) 0.7658(5) 0.047(2) Uani 1 1 d .
H36B H 0.5035 0.3722 0.7697 0.071 Uiso 1 1 calc R
H36A H 0.5416 0.3077 0.8081 0.071 Uiso 1 1 calc R
H36C H 0.5365 0.3184 0.7105 0.071 Uiso 1 1 calc R
C37 C 1.1478(7) 0.2714(3) 0.7748(4) 0.0415(18) Uani 1 1 d .
H37A H 1.1444 0.2408 0.8172 0.062 Uiso 1 1 calc R
H37C H 1.2562 0.2889 0.781 0.062 Uiso 1 1 calc R
H37B H 1.1224 0.2537 0.7194 0.062 Uiso 1 1 calc R
C40 C 0.5907(7) 0.1289(2) 0.6089(3) 0.0208(14) Uani 1 1 d .
C41 C 0.6749(7) 0.0949(3) 0.5575(3) 0.0269(15) Uani 1 1 d .
C42 C 0.5887(9) 0.0700(3) 0.4858(4) 0.0374(17) Uani 1 1 d .
H42 H 0.644 0.0468 0.4501 0.045 Uiso 1 1 calc R
C43 C 0.4240(9) 0.0789(3) 0.4663(4) 0.0408(18) Uani 1 1 d .
H43 H 0.3657 0.0611 0.4181 0.049 Uiso 1 1 calc R
C44 C 0.3446(8) 0.1136(3) 0.5169(4) 0.0386(18) Uani 1 1 d .
H44 H 0.2316 0.12 0.5023 0.046 Uiso 1 1 calc R
C45 C 0.4232(7) 0.1393(2) 0.5881(3) 0.0261(15) Uani 1 1 d .
C46 C 0.8553(7) 0.0872(3) 0.5769(4) 0.0373(17) Uani 1 1 d .
H46A H 0.8928 0.0616 0.535 0.056 Uiso 1 1 calc R
H46B H 0.8825 0.0691 0.6319 0.056 Uiso 1 1 calc R
H46C H 0.9081 0.1258 0.5764 0.056 Uiso 1 1 calc R
C47 C 0.3359(7) 0.1793(3) 0.6403(4) 0.0351(17) Uani 1 1 d .
H47A H 0.2215 0.1818 0.6162 0.053 Uiso 1 1 calc R
H47B H 0.3844 0.2188 0.6419 0.053 Uiso 1 1 calc R
H47C H 0.3448 0.1635 0.6968 0.053 Uiso 1 1 calc R
N1 N 0.6770(5) 0.16001(19) 0.6767(3) 0.0184(11) Uani 1 1 d .
N2 N 0.8054(6) 0.2470(2) 0.7569(3) 0.0187(11) Uani 1 1 d .
S1 S 0.50368(17) 0.17190(6) 0.88087(9) 0.0232(4) Uani 1 1 d .
S2 S 0.95117(17) 0.09777(6) 0.88488(9) 0.0221(4) Uani 1 1 d .
S3 S 0.70399(19) 0.09126(6) 0.99840(9) 0.0253(4) Uani 1 1 d .
Mo1 Mo 0.79423(6) 0.18049(2) 0.93151(3) 0.01754(16) Uani 1 1 d .
Mo2 Mo 0.65864(6) 0.08497(2) 0.84609(3) 0.01920(17) Uani 1 1 d .
H2 H 0.786(9) 0.241(4) 0.704(5) 0.09(3) Uiso 1 1 d .

loop_
_atom_site_aniso_label
_atom_site_aniso_U_11
_atom_site_aniso_U_22
_atom_site_aniso_U_33
_atom_site_aniso_U_23
_atom_site_aniso_U_13
_atom_site_aniso_U_12
C1 0.029(4) 0.052(5) 0.034(4) 0.000(3) 0.007(3) 0.008(3)
C2 0.024(4) 0.030(4) 0.036(4) -0.004(3) -0.002(3) 0.003(3)
C3 0.040(4) 0.039(4) 0.034(4) 0.014(3) 0.013(3) 0.011(3)
C4 0.011(3) 0.023(3) 0.018(3) -0.002(2) 0.000(2) 0.006(2)
C5 0.006(3) 0.022(3) 0.017(3) 0.003(2) 0.004(2) -0.001(2)
C20 0.051(5) 0.018(3) 0.041(4) 0.001(3) 0.008(4) -0.015(3)
C24 0.046(4) 0.012(3) 0.044(4) -0.004(3) 0.005(4) 0.000(3)
C23 0.055(5) 0.015(3) 0.030(4) -0.009(3) 0.013(3) -0.014(3)
C22 0.051(5) 0.017(3) 0.032(4) -0.001(3) -0.008(3) -0.017(3)
C21 0.031(4) 0.031(4) 0.052(5) 0.007(3) 0.004(3) -0.012(3)
C10 0.044(4) 0.036(4) 0.026(4) -0.020(3) 0.001(3) 0.003(3)
C11 0.055(5) 0.034(4) 0.013(3) -0.007(3) 0.003(3) -0.013(3)
C12 0.020(4) 0.055(5) 0.025(4) -0.012(3) -0.005(3) 0.002(3)
C13 0.037(4) 0.045(4) 0.020(3) -0.004(3) 0.005(3) -0.018(3)
C14 0.066(5) 0.019(3) 0.015(3) -0.006(3) -0.011(3) 0.003(3)
C30 0.021(4) 0.021(3) 0.017(3) -0.003(2) -0.004(3) -0.005(3)
C31 0.027(4) 0.023(3) 0.031(3) 0.002(3) 0.004(3) 0.002(3)
C32 0.038(5) 0.033(4) 0.029(4) 0.003(3) 0.013(3) 0.000(3)
C33 0.061(5) 0.023(4) 0.036(4) -0.005(3) 0.010(4) -0.009(4)
C34 0.035(4) 0.042(4) 0.036(4) 0.006(3) -0.002(3) -0.022(4)
C35 0.021(4) 0.029(3) 0.022(3) 0.005(3) 0.003(3) -0.007(3)
C36 0.031(4) 0.045(4) 0.062(5) 0.009(4) -0.003(4) 0.010(3)
C37 0.030(4) 0.043(4) 0.050(4) -0.001(4) 0.002(3) 0.003(3)
C40 0.032(4) 0.012(3) 0.019(3) 0.003(2) 0.004(3) -0.003(3)
C41 0.038(4) 0.019(3) 0.023(3) 0.003(3) 0.002(3) -0.002(3)
C42 0.056(5) 0.035(4) 0.022(3) -0.001(3) 0.008(3) 0.006(3)
C43 0.058(5) 0.031(4) 0.028(4) -0.007(3) -0.010(4) -0.006(3)
C44 0.033(4) 0.042(4) 0.035(4) 0.006(3) -0.013(3) -0.004(3)
C45 0.035(4) 0.019(3) 0.022(3) -0.001(3) -0.003(3) -0.002(3)
C46 0.040(5) 0.038(4) 0.034(4) 0.002(3) 0.007(3) 0.005(3)
C47 0.025(4) 0.042(4) 0.037(4) -0.003(3) -0.003(3) 0.006(3)
N1 0.022(3) 0.020(3) 0.012(2) 0.001(2) -0.001(2) -0.004(2)
N2 0.027(3) 0.014(2) 0.015(3) 0.002(2) 0.002(2) -0.005(2)
S1 0.0177(9) 0.0280(8) 0.0243(8) 0.0010(7) 0.0049(7) 0.0040(7)
S2 0.0217(9) 0.0219(8) 0.0225(8) 0.0010(6) 0.0030(7) 0.0046(6)
S3 0.0307(10) 0.0237(8) 0.0225(8) 0.0034(6) 0.0069(7) 0.0017(7)
Mo1 0.0195(3) 0.0170(3) 0.0156(3) -0.0002(2) 0.0007(2) 0.0016(2)
Mo2 0.0217(3) 0.0164(3) 0.0194(3) 0.0005(2) 0.0028(2) -0.0017(2)

loop_
_atom_type_symbol
_atom_type_description
_atom_type_scat_dispersion_real
_atom_type_scat_dispersion_imag
_atom_type_scat_source
C C 0.0033 0.0016 'International Tables Vol C Tables 4.2.6.8 and 6.1.1.4'
H H 0 0 'International Tables Vol C Tables 4.2.6.8 and 6.1.1.4'
N N 0.0061 0.0033 'International Tables Vol C Tables 4.2.6.8 and 6.1.1.4'
S S 0.1246 0.1234 'International Tables Vol C Tables 4.2.6.8 and 6.1.1.4'
Mo Mo -1.6832 0.6857 'International Tables Vol C Tables 4.2.6.8 and 6.1.1.4'

loop_
_geom_angle_atom_site_label_1
_geom_angle_atom_site_label_2
_geom_angle_atom_site_label_3
_geom_angle
N1 C4 C5 112.3(5)
N1 C4 Mo2 142.3(4)
C5 C4 Mo2 105.3(3)
N2 C5 C4 111.5(4)
N2 C5 Mo1 141.2(4)
C4 C5 Mo1 107.1(3)
C24 C20 C21 108.7(6)
C24 C20 Mo2 72.3(3)
C21 C20 Mo2 70.6(3)
C20 C24 C23 109.1(6)
C20 C24 Mo2 73.4(3)
C23 C24 Mo2 70.3(3)
C24 C23 C22 108.1(5)
C24 C23 Mo2 74.8(3)
C22 C23 Mo2 70.7(3)
C21 C22 C23 106.4(6)
C21 C22 Mo2 73.5(3)
C23 C22 Mo2 72.6(3)
C20 C21 C22 107.7(6)
C20 C21 Mo2 74.4(3)
C22 C21 Mo2 70.1(3)
C11 C10 C14 106.6(6)
C11 C10 Mo1 73.3(3)
C14 C10 Mo1 70.8(3)
C12 C11 C10 109.2(6)
C12 C11 Mo1 72.2(3)
C10 C11 Mo1 71.7(3)
C13 C12 C11 107.9(6)
C13 C12 Mo1 71.1(3)
C11 C12 Mo1 73.3(3)
C12 C13 C14 108.9(6)
C12 C13 Mo1 74.1(4)
C14 C13 Mo1 72.1(3)
C13 C14 C10 107.3(6)
C13 C14 Mo1 72.3(4)
C10 C14 Mo1 73.4(3)
C31 C30 C35 122.2(5)
C31 C30 N2 118.5(5)
C35 C30 N2 119.2(5)
C32 C31 C30 118.8(6)
C32 C31 C36 120.1(6)
C30 C31 C36 121.1(5)
C31 C32 C33 120.2(6)
C34 C33 C32 119.7(6)
C35 C34 C33 122.2(6)
C34 C35 C30 117.0(6)
C34 C35 C37 121.4(6)
C30 C35 C37 121.5(5)
C41 C40 C45 120.9(5)
C41 C40 N1 119.8(5)
C45 C40 N1 118.7(5)
C42 C41 C40 118.6(6)
C42 C41 C46 120.6(6)
C40 C41 C46 120.8(5)
C43 C42 C41 120.6(6)
C44 C43 C42 119.7(6)
C45 C44 C43 122.2(6)
C44 C45 C40 117.9(6)
C44 C45 C47 121.3(6)
C40 C45 C47 120.7(5)
C4 N1 C40 132.2(5)
C5 N2 C30 130.9(5)
C1 S1 Mo1 112.0(2)
C1 S1 Mo2 116.1(2)
Mo1 S1 Mo2 67.31(4)
C2 S2 Mo2 113.32(19)
C2 S2 Mo1 117.3(2)
Mo2 S2 Mo1 67.36(4)
C3 S3 Mo2 118.2(2)
C3 S3 Mo1 112.1(2)
Mo2 S3 Mo1 67.31(4)
C5 Mo1 C14 89.8(2)
C5 Mo1 C13 91.6(2)
C14 Mo1 C13 35.7(2)
C5 Mo1 C10 120.9(2)
C14 Mo1 C10 35.8(2)
C13 Mo1 C10 59.0(2)
C5 Mo1 C12 122.9(2)
C14 Mo1 C12 58.7(2)
C13 Mo1 C12 34.8(2)
C10 Mo1 C12 58.5(2)
C5 Mo1 C11 146.9(2)
C14 Mo1 C11 58.4(2)
C13 Mo1 C11 57.7(2)
C10 Mo1 C11 35.0(2)
C12 Mo1 C11 34.5(2)
C5 Mo1 S1 77.01(14)
C14 Mo1 S1 102.59(17)
C13 Mo1 S1 137.46(18)
C10 Mo1 S1 91.89(17)
C12 Mo1 S1 149.42(17)
C11 Mo1 S1 116.07(18)
C5 Mo1 S3 130.48(15)
C14 Mo1 S3 135.49(16)
C13 Mo1 S3 135.84(16)
C10 Mo1 S3 99.74(18)
C12 Mo1 S3 101.30(18)
C11 Mo1 S3 82.47(16)
S1 Mo1 S3 74.51(5)
C5 Mo1 S2 80.74(15)
C14 Mo1 S2 140.42(18)
C13 Mo1 S2 105.84(18)
C10 Mo1 S2 151.46(17)
C12 Mo1 S2 94.85(17)
C11 Mo1 S2 116.93(17)
S1 Mo1 S2 112.31(5)
S3 Mo1 S2 73.94(5)
C5 Mo1 Mo2 74.31(15)
C14 Mo1 Mo2 155.73(16)
C13 Mo1 Mo2 158.05(16)
C10 Mo1 Mo2 142.81(17)
C12 Mo1 Mo2 145.52(17)
C11 Mo1 Mo2 138.69(16)
S1 Mo1 Mo2 56.53(4)
S3 Mo1 Mo2 56.22(4)
S2 Mo1 Mo2 56.02(4)
C4 Mo2 C22 90.1(2)
C4 Mo2 C23 87.1(2)
C22 Mo2 C23 36.7(2)
C4 Mo2 C21 124.3(2)
C22 Mo2 C21 36.4(2)
C23 Mo2 C21 59.8(2)
C4 Mo2 C24 117.0(2)
C22 Mo2 C24 59.4(2)
C23 Mo2 C24 34.8(2)
C21 Mo2 C24 58.3(2)
C4 Mo2 C20 144.9(2)
C22 Mo2 C20 59.3(2)
C23 Mo2 C20 58.2(2)
C21 Mo2 C20 35.0(2)
C24 Mo2 C20 34.3(2)
C4 Mo2 S2 81.01(14)
C22 Mo2 S2 142.41(18)
C23 Mo2 S2 106.05(18)
C21 Mo2 S2 146.85(17)
C24 Mo2 S2 92.41(17)
C20 Mo2 S2 111.92(17)
C4 Mo2 S3 129.65(15)
C22 Mo2 S3 134.48(17)
C23 Mo2 S3 141.57(16)
C21 Mo2 S3 98.31(17)
C24 Mo2 S3 107.41(16)
C20 Mo2 S3 85.44(16)
S2 Mo2 S3 74.37(5)
C4 Mo2 S1 75.70(14)
C22 Mo2 S1 100.24(18)
C23 Mo2 S1 134.16(17)
C21 Mo2 S1 95.75(17)
C24 Mo2 S1 154.07(17)
C20 Mo2 S1 123.19(17)
S2 Mo2 S1 112.53(5)
S3 Mo2 S1 74.44(5)
C4 Mo2 Mo1 73.27(14)
C22 Mo2 Mo1 153.44(16)
C23 Mo2 Mo1 155.10(16)
C21 Mo2 Mo1 144.62(17)
C24 Mo2 Mo1 146.81(16)
C20 Mo2 Mo1 141.52(16)
S2 Mo2 Mo1 56.62(4)
S3 Mo2 Mo1 56.47(4)
S1 Mo2 Mo1 56.15(4)

loop_
_geom_bond_atom_site_label_1
_geom_bond_atom_site_label_2
_geom_bond_distance
C1 S1 1.836(6)
C2 S2 1.825(6)
C3 S3 1.824(6)
C4 N1 1.286(6)
C4 C5 1.543(7)
C4 Mo2 2.144(5)
C5 N2 1.317(7)
C5 Mo1 2.093(5)
C20 C24 1.391(8)
C20 C21 1.408(9)
C20 Mo2 2.365(6)
C24 C23 1.392(8)
C24 Mo2 2.351(6)
C23 C22 1.436(8)
C23 Mo2 2.294(6)
C22 C21 1.432(8)
C22 Mo2 2.270(6)
C21 Mo2 2.314(6)
C10 C11 1.401(9)
C10 C14 1.419(9)
C10 Mo1 2.322(6)
C11 C12 1.385(8)
C11 Mo1 2.343(6)
C12 C13 1.380(9)
C12 Mo1 2.328(6)
C13 C14 1.401(9)
C13 Mo1 2.290(6)
C14 Mo1 2.288(6)
C30 C31 1.395(8)
C30 C35 1.400(8)
C30 N2 1.430(7)
C31 C32 1.382(8)
C31 C36 1.505(8)
C32 C33 1.387(9)
C33 C34 1.386(9)
C34 C35 1.378(8)
C35 C37 1.501(8)
C40 C41 1.399(8)
C40 C45 1.410(8)
C40 N1 1.414(7)
C41 C42 1.396(8)
C41 C46 1.503(8)
C42 C43 1.380(9)
C43 C44 1.375(9)
C44 C45 1.374(8)
C45 C47 1.500(8)
S1 Mo1 2.4533(15)
S1 Mo2 2.4642(15)
S2 Mo2 2.4488(15)
S2 Mo1 2.4659(15)
S3 Mo2 2.4552(15)
S3 Mo1 2.4623(15)
Mo1 Mo2 2.7254(7)

loop_
_geom_torsion_atom_site_label_1
_geom_torsion_atom_site_label_2
_geom_torsion_atom_site_label_3
_geom_torsion_atom_site_label_4
_geom_torsion
N1 C4 C5 N2 0.7(7)
Mo2 C4 C5 N2 -177.4(4)
N1 C4 C5 Mo1 176.6(4)
Mo2 C4 C5 Mo1 -1.5(4)
C21 C20 C24 C23 -0.1(7)
Mo2 C20 C24 C23 -61.7(4)
C21 C20 C24 Mo2 61.5(4)
C20 C24 C23 C22 0.2(7)
Mo2 C24 C23 C22 -63.4(4)
C20 C24 C23 Mo2 63.6(4)
C24 C23 C22 C21 -0.2(6)
Mo2 C23 C22 C21 -66.3(4)
C24 C23 C22 Mo2 66.0(4)
C24 C20 C21 C22 0.0(7)
Mo2 C20 C21 C22 62.6(4)
C24 C20 C21 Mo2 -62.6(4)
C23 C22 C21 C20 0.1(6)
Mo2 C22 C21 C20 -65.5(4)
C23 C22 C21 Mo2 65.6(4)
C14 C10 C11 C12 -0.6(7)
Mo1 C10 C11 C12 62.8(4)
C14 C10 C11 Mo1 -63.4(4)
C10 C11 C12 C13 0.6(7)
Mo1 C11 C12 C13 63.1(4)
C10 C11 C12 Mo1 -62.5(4)
C11 C12 C13 C14 -0.4(7)
Mo1 C12 C13 C14 64.2(4)
C11 C12 C13 Mo1 -64.6(4)
C12 C13 C14 C10 0.1(7)
Mo1 C13 C14 C10 65.5(4)
C12 C13 C14 Mo1 -65.5(4)
C11 C10 C14 C13 0.3(6)
Mo1 C10 C14 C13 -64.8(4)
C11 C10 C14 Mo1 65.1(4)
C35 C30 C31 C32 -1.0(9)
N2 C30 C31 C32 -176.4(5)
C35 C30 C31 C36 177.2(6)
N2 C30 C31 C36 1.7(8)
C30 C31 C32 C33 -0.6(9)
C36 C31 C32 C33 -178.8(6)
C31 C32 C33 C34 1.7(9)
C32 C33 C34 C35 -1.2(10)
C33 C34 C35 C30 -0.4(9)
C33 C34 C35 C37 176.3(6)
C31 C30 C35 C34 1.5(8)
N2 C30 C35 C34 176.9(5)
C31 C30 C35 C37 -175.1(6)
N2 C30 C35 C37 0.3(8)
C45 C40 C41 C42 -1.6(8)
N1 C40 C41 C42 -172.9(5)
C45 C40 C41 C46 175.9(5)
N1 C40 C41 C46 4.6(8)
C40 C41 C42 C43 0.0(9)
C46 C41 C42 C43 -177.6(6)
C41 C42 C43 C44 1.4(10)
C42 C43 C44 C45 -1.2(10)
C43 C44 C45 C40 -0.4(9)
C43 C44 C45 C47 177.0(6)
C41 C40 C45 C44 1.8(8)
N1 C40 C45 C44 173.2(5)
C41 C40 C45 C47 -175.6(5)
N1 C40 C45 C47 -4.2(8)
C5 C4 N1 C40 -170.4(5)
Mo2 C4 N1 C40 6.6(11)
C41 C40 N1 C4 -103.3(7)
C45 C40 N1 C4 85.3(7)
C4 C5 N2 C30 172.5(5)
Mo1 C5 N2 C30 -1.2(10)
C31 C30 N2 C5 -93.0(7)
C35 C30 N2 C5 91.4(7)
N2 C5 Mo1 C14 13.6(7)
C4 C5 Mo1 C14 -160.3(4)
N2 C5 Mo1 C13 -22.0(7)
C4 C5 Mo1 C13 164.1(4)
N2 C5 Mo1 C10 32.3(7)
C4 C5 Mo1 C10 -141.6(3)
N2 C5 Mo1 C12 -38.0(7)
C4 C5 Mo1 C12 148.1(3)
N2 C5 Mo1 C11 -1.6(9)
C4 C5 Mo1 C11 -175.5(4)
N2 C5 Mo1 S1 116.6(6)
C4 C5 Mo1 S1 -57.3(3)
N2 C5 Mo1 S3 172.7(5)
C4 C5 Mo1 S3 -1.1(4)
N2 C5 Mo1 S2 -127.8(6)
C4 C5 Mo1 S2 58.3(3)
N2 C5 Mo1 Mo2 175.0(7)
C4 C5 Mo1 Mo2 1.2(3)
C13 C14 Mo1 C5 -93.0(4)
C10 C14 Mo1 C5 152.1(4)
C10 C14 Mo1 C13 -114.9(5)
C13 C14 Mo1 C10 114.9(5)
C13 C14 Mo1 C12 36.6(3)
C10 C14 Mo1 C12 -78.3(4)
C13 C14 Mo1 C11 77.3(4)
C10 C14 Mo1 C11 -37.6(4)
C13 C14 Mo1 S1 -169.7(3)
C10 C14 Mo1 S1 75.4(4)
C13 C14 Mo1 S3 109.7(3)
C10 C14 Mo1 S3 -5.2(5)
C13 C14 Mo1 S2 -17.9(5)
C10 C14 Mo1 S2 -132.8(3)
C13 C14 Mo1 Mo2 -141.2(4)
C10 C14 Mo1 Mo2 103.9(5)
C12 C13 Mo1 C5 -156.1(4)
C14 C13 Mo1 C5 87.4(4)
C12 C13 Mo1 C14 116.5(5)
C12 C13 Mo1 C10 78.2(4)
C14 C13 Mo1 C10 -38.3(3)
C14 C13 Mo1 C12 -116.5(5)
C12 C13 Mo1 C11 37.0(4)
C14 C13 Mo1 C11 -79.6(4)
C12 C13 Mo1 S1 131.5(4)
C14 C13 Mo1 S1 15.0(4)
C12 C13 Mo1 S3 7.8(5)
C14 C13 Mo1 S3 -108.7(4)
C12 C13 Mo1 S2 -75.2(4)
C14 C13 Mo1 S2 168.2(3)
C12 C13 Mo1 Mo2 -107.0(5)
C14 C13 Mo1 Mo2 136.5(4)
C11 C10 Mo1 C5 -148.0(4)
C14 C10 Mo1 C5 -33.1(4)
C11 C10 Mo1 C14 -114.8(6)
C11 C10 Mo1 C13 -76.8(4)
C14 C10 Mo1 C13 38.1(4)
C11 C10 Mo1 C12 -35.9(4)
C14 C10 Mo1 C12 79.0(4)
C14 C10 Mo1 C11 114.8(6)
C11 C10 Mo1 S1 136.1(4)
C14 C10 Mo1 S1 -109.1(4)
C11 C10 Mo1 S3 61.5(4)
C14 C10 Mo1 S3 176.3(3)
C11 C10 Mo1 S2 -12.8(7)
C14 C10 Mo1 S2 102.1(5)
C11 C10 Mo1 Mo2 106.5(4)
C14 C10 Mo1 Mo2 -138.7(3)
C13 C12 Mo1 C5 28.9(5)
C11 C12 Mo1 C5 145.1(4)
C13 C12 Mo1 C14 -37.6(4)
C11 C12 Mo1 C14 78.6(4)
C11 C12 Mo1 C13 116.2(6)
C13 C12 Mo1 C10 -79.9(4)
C11 C12 Mo1 C10 36.4(4)
C13 C12 Mo1 C11 -116.2(6)
C13 C12 Mo1 S1 -95.8(5)
C11 C12 Mo1 S1 20.4(6)
C13 C12 Mo1 S3 -174.4(4)
C11 C12 Mo1 S3 -58.2(4)
C13 C12 Mo1 S2 111.0(4)
C11 C12 Mo1 S2 -132.8(4)
C13 C12 Mo1 Mo2 140.8(3)
C11 C12 Mo1 Mo2 -102.9(4)
C12 C11 Mo1 C5 -61.6(6)
C10 C11 Mo1 C5 56.5(6)
C12 C11 Mo1 C14 -79.5(4)
C10 C11 Mo1 C14 38.6(4)
C12 C11 Mo1 C13 -37.2(4)
C10 C11 Mo1 C13 80.9(4)
C12 C11 Mo1 C10 -118.1(6)
C10 C11 Mo1 C12 118.1(6)
C12 C11 Mo1 S1 -168.6(3)
C10 C11 Mo1 S1 -50.5(4)
C12 C11 Mo1 S3 122.8(4)
C10 C11 Mo1 S3 -119.1(4)
C12 C11 Mo1 S2 55.1(4)
C10 C11 Mo1 S2 173.2(3)
C12 C11 Mo1 Mo2 123.3(4)
C10 C11 Mo1 Mo2 -118.6(4)
C1 S1 Mo1 C5 -170.2(3)
Mo2 S1 Mo1 C5 79.61(15)
C1 S1 Mo1 C14 -83.4(3)
Mo2 S1 Mo1 C14 166.43(16)
C1 S1 Mo1 C13 -92.3(3)
Mo2 S1 Mo1 C13 157.5(2)
C1 S1 Mo1 C10 -48.8(3)
Mo2 S1 Mo1 C10 -159.03(17)
C1 S1 Mo1 C12 -35.3(4)
Mo2 S1 Mo1 C12 -145.5(3)
C1 S1 Mo1 C11 -22.6(3)
Mo2 S1 Mo1 C11 -132.76(18)
C1 S1 Mo1 S3 50.7(2)
Mo2 S1 Mo1 S3 -59.44(4)
C1 S1 Mo1 S2 115.7(2)
Mo2 S1 Mo1 S2 5.47(5)
C1 S1 Mo1 Mo2 110.2(2)
C3 S3 Mo1 C5 115.2(3)
Mo2 S3 Mo1 C5 2.70(19)
C3 S3 Mo1 C14 -95.4(3)
Mo2 S3 Mo1 C14 152.1(2)
C3 S3 Mo1 C13 -43.4(3)
Mo2 S3 Mo1 C13 -155.9(3)
C3 S3 Mo1 C10 -98.4(3)
Mo2 S3 Mo1 C10 149.06(17)
C3 S3 Mo1 C12 -38.9(3)
Mo2 S3 Mo1 C12 -151.37(17)
C3 S3 Mo1 C11 -67.9(3)
Mo2 S3 Mo1 C11 179.58(18)
C3 S3 Mo1 S1 172.3(2)
Mo2 S3 Mo1 S1 59.80(4)
C3 S3 Mo1 S2 53.0(2)
Mo2 S3 Mo1 S2 -59.53(4)
C3 S3 Mo1 Mo2 112.5(2)
C2 S2 Mo1 C5 28.3(3)
Mo2 S2 Mo1 C5 -77.26(14)
C2 S2 Mo1 C14 -50.0(3)
Mo2 S2 Mo1 C14 -155.5(2)
C2 S2 Mo1 C13 -60.7(3)
Mo2 S2 Mo1 C13 -166.27(16)
C2 S2 Mo1 C10 -114.0(4)
Mo2 S2 Mo1 C10 140.5(4)
C2 S2 Mo1 C12 -94.3(3)
Mo2 S2 Mo1 C12 160.13(17)
C2 S2 Mo1 C11 -122.1(3)
Mo2 S2 Mo1 C11 132.34(18)
C2 S2 Mo1 S1 100.0(2)
Mo2 S2 Mo1 S1 -5.50(5)
C2 S2 Mo1 S3 165.3(2)
Mo2 S2 Mo1 S3 59.75(4)
C2 S2 Mo1 Mo2 105.5(2)
N1 C4 Mo2 C22 -17.0(7)
C5 C4 Mo2 C22 160.1(4)
N1 C4 Mo2 C23 19.6(7)
C5 C4 Mo2 C23 -163.3(4)
N1 C4 Mo2 C21 -30.3(7)
C5 C4 Mo2 C21 146.8(3)
N1 C4 Mo2 C24 38.2(7)
C5 C4 Mo2 C24 -144.7(3)
N1 C4 Mo2 C20 10.7(9)
C5 C4 Mo2 C20 -172.1(4)
N1 C4 Mo2 S2 126.3(7)
C5 C4 Mo2 S2 -56.6(3)
N1 C4 Mo2 S3 -172.7(6)
C5 C4 Mo2 S3 4.4(4)
N1 C4 Mo2 S1 -117.5(7)
C5 C4 Mo2 S1 59.6(3)
N1 C4 Mo2 Mo1 -176.0(7)
C5 C4 Mo2 Mo1 1.2(3)
C21 C22 Mo2 C4 -161.3(4)
C23 C22 Mo2 C4 85.0(3)
C21 C22 Mo2 C23 113.7(5)
C23 C22 Mo2 C21 -113.7(5)
C21 C22 Mo2 C24 77.0(4)
C23 C22 Mo2 C24 -36.7(3)
C21 C22 Mo2 C20 36.9(4)
C23 C22 Mo2 C20 -76.8(4)
C21 C22 Mo2 S2 123.4(4)
C23 C22 Mo2 S2 9.7(5)
C21 C22 Mo2 S3 -7.6(5)
C23 C22 Mo2 S3 -121.3(3)
C21 C22 Mo2 S1 -85.8(4)
C23 C22 Mo2 S1 160.5(3)
C21 C22 Mo2 Mo1 -111.0(4)
C23 C22 Mo2 Mo1 135.2(4)
C24 C23 Mo2 C4 150.1(4)
C22 C23 Mo2 C4 -94.1(3)
C24 C23 Mo2 C22 -115.8(5)
C24 C23 Mo2 C21 -76.9(4)
C22 C23 Mo2 C21 38.9(3)
C22 C23 Mo2 C24 115.8(5)
C24 C23 Mo2 C20 -35.9(4)
C22 C23 Mo2 C20 80.0(4)
C24 C23 Mo2 S2 70.3(4)
C22 C23 Mo2 S2 -173.9(3)
C24 C23 Mo2 S3 -14.6(6)
C22 C23 Mo2 S3 101.2(4)
C24 C23 Mo2 S1 -143.1(3)
C22 C23 Mo2 S1 -27.2(4)
C24 C23 Mo2 Mo1 112.6(4)
C22 C23 Mo2 Mo1 -131.6(4)
C20 C21 Mo2 C4 138.8(4)
C22 C21 Mo2 C4 22.9(5)
C20 C21 Mo2 C22 115.9(6)
C20 C21 Mo2 C23 76.6(4)
C22 C21 Mo2 C23 -39.3(4)
C20 C21 Mo2 C24 35.8(4)
C22 C21 Mo2 C24 -80.1(4)
C22 C21 Mo2 C20 -115.9(6)
C20 C21 Mo2 S2 4.5(6)
C22 C21 Mo2 S2 -111.4(4)
C20 C21 Mo2 S3 -69.6(4)
C22 C21 Mo2 S3 174.5(4)
C20 C21 Mo2 S1 -144.6(4)
C22 C21 Mo2 S1 99.5(4)
C20 C21 Mo2 Mo1 -110.2(4)
C22 C21 Mo2 Mo1 133.9(3)
C20 C24 Mo2 C4 -151.9(4)
C23 C24 Mo2 C4 -33.9(5)
C20 C24 Mo2 C22 -79.3(4)
C23 C24 Mo2 C22 38.7(4)
C20 C24 Mo2 C23 -118.0(6)
C20 C24 Mo2 C21 -36.5(4)
C23 C24 Mo2 C21 81.4(4)
C23 C24 Mo2 C20 118.0(6)
C20 C24 Mo2 S2 127.0(4)
C23 C24 Mo2 S2 -115.1(4)
C20 C24 Mo2 S3 52.6(4)
C23 C24 Mo2 S3 170.6(4)
C20 C24 Mo2 S1 -37.5(6)
C23 C24 Mo2 S1 80.4(5)
C20 C24 Mo2 Mo1 107.3(4)
C23 C24 Mo2 Mo1 -134.8(3)
C24 C20 Mo2 C4 46.8(6)
C21 C20 Mo2 C4 -71.2(5)
C24 C20 Mo2 C22 79.6(4)
C21 C20 Mo2 C22 -38.4(4)
C24 C20 Mo2 C23 36.4(4)
C21 C20 Mo2 C23 -81.5(4)
C24 C20 Mo2 C21 118.0(6)
C21 C20 Mo2 C24 -118.0(6)
C24 C20 Mo2 S2 -59.4(4)
C21 C20 Mo2 S2 -177.4(4)
C24 C20 Mo2 S3 -130.5(4)
C21 C20 Mo2 S3 111.5(4)
C24 C20 Mo2 S1 161.4(3)
C21 C20 Mo2 S1 43.5(4)
C24 C20 Mo2 Mo1 -122.8(4)
C21 C20 Mo2 Mo1 119.2(4)
C2 S2 Mo2 C4 -35.3(3)
Mo1 S2 Mo2 C4 75.83(14)
C2 S2 Mo2 C22 43.0(3)
Mo1 S2 Mo2 C22 154.2(3)
C2 S2 Mo2 C23 49.1(3)
Mo1 S2 Mo2 C23 160.18(16)
C2 S2 Mo2 C21 107.9(4)
Mo1 S2 Mo2 C21 -141.0(3)
C2 S2 Mo2 C24 81.6(3)
Mo1 S2 Mo2 C24 -167.24(16)
C2 S2 Mo2 C20 110.7(3)
Mo1 S2 Mo2 C20 -138.20(18)
C2 S2 Mo2 S3 -171.0(2)
Mo1 S2 Mo2 S3 -59.83(4)
C2 S2 Mo2 S1 -105.6(2)
Mo1 S2 Mo2 S1 5.49(5)
C2 S2 Mo2 Mo1 -111.1(2)
C3 S3 Mo2 C4 -107.6(3)
Mo1 S3 Mo2 C4 -3.72(18)
C3 S3 Mo2 C22 107.6(3)
Mo1 S3 Mo2 C22 -148.6(2)
C3 S3 Mo2 C23 52.4(4)
Mo1 S3 Mo2 C23 156.3(3)
C3 S3 Mo2 C21 103.1(3)
Mo1 S3 Mo2 C21 -153.09(17)
C3 S3 Mo2 C24 43.7(3)
Mo1 S3 Mo2 C24 147.59(18)
C3 S3 Mo2 C20 70.4(3)
Mo1 S3 Mo2 C20 174.28(17)
C3 S3 Mo2 S2 -43.8(2)
Mo1 S3 Mo2 S2 60.00(4)
C3 S3 Mo2 S1 -163.2(3)
Mo1 S3 Mo2 S1 -59.40(4)
C3 S3 Mo2 Mo1 -103.9(2)
C1 S1 Mo2 C4 176.5(3)
Mo1 S1 Mo2 C4 -79.24(14)
C1 S1 Mo2 C22 89.0(3)
Mo1 S1 Mo2 C22 -166.72(16)
C1 S1 Mo2 C23 105.1(3)
Mo1 S1 Mo2 C23 -150.6(2)
C1 S1 Mo2 C21 52.5(3)
Mo1 S1 Mo2 C21 156.81(17)
C1 S1 Mo2 C24 53.4(4)
Mo1 S1 Mo2 C24 157.7(4)
C1 S1 Mo2 C20 29.1(3)
Mo1 S1 Mo2 C20 133.44(19)
C1 S1 Mo2 S2 -109.8(2)
Mo1 S1 Mo2 S2 -5.52(5)
C1 S1 Mo2 S3 -44.6(2)
Mo1 S1 Mo2 S3 59.75(4)
C1 S1 Mo2 Mo1 -104.3(2)
C5 Mo1 Mo2 C4 -0.9(2)
C14 Mo1 Mo2 C4 49.9(4)
C13 Mo1 Mo2 C4 -52.5(5)
C10 Mo1 Mo2 C4 120.0(3)
C12 Mo1 Mo2 C4 -126.9(3)
C11 Mo1 Mo2 C4 176.4(3)
S1 Mo1 Mo2 C4 83.74(15)
S3 Mo1 Mo2 C4 177.01(15)
S2 Mo1 Mo2 C4 -90.15(15)
C5 Mo1 Mo2 C22 -54.2(4)
C14 Mo1 Mo2 C22 -3.5(6)
C13 Mo1 Mo2 C22 -105.9(6)
C10 Mo1 Mo2 C22 66.7(5)
C12 Mo1 Mo2 C22 179.7(5)
C11 Mo1 Mo2 C22 123.0(5)
S1 Mo1 Mo2 C22 30.4(4)
S3 Mo1 Mo2 C22 123.6(4)
S2 Mo1 Mo2 C22 -143.5(4)
C5 Mo1 Mo2 C23 38.6(4)
C14 Mo1 Mo2 C23 89.3(6)
C13 Mo1 Mo2 C23 -13.1(6)
C10 Mo1 Mo2 C23 159.5(5)
C12 Mo1 Mo2 C23 -87.4(5)
C11 Mo1 Mo2 C23 -144.2(5)
S1 Mo1 Mo2 C23 123.2(4)
S3 Mo1 Mo2 C23 -143.5(4)
S2 Mo1 Mo2 C23 -50.7(4)
C5 Mo1 Mo2 C21 -127.2(3)
C14 Mo1 Mo2 C21 -76.5(5)
C13 Mo1 Mo2 C21 -178.9(5)
C10 Mo1 Mo2 C21 -6.3(4)
C12 Mo1 Mo2 C21 106.8(4)
C11 Mo1 Mo2 C21 50.0(4)
S1 Mo1 Mo2 C21 -42.6(3)
S3 Mo1 Mo2 C21 50.7(3)
S2 Mo1 Mo2 C21 143.5(3)
C5 Mo1 Mo2 C24 113.1(3)
C14 Mo1 Mo2 C24 163.8(5)
C13 Mo1 Mo2 C24 61.4(5)
C10 Mo1 Mo2 C24 -126.1(4)
C12 Mo1 Mo2 C24 -13.0(4)
C11 Mo1 Mo2 C24 -69.7(4)
S1 Mo1 Mo2 C24 -162.3(3)
S3 Mo1 Mo2 C24 -69.1(3)
S2 Mo1 Mo2 C24 23.8(3)
C5 Mo1 Mo2 C20 172.9(3)
C14 Mo1 Mo2 C20 -136.3(5)
C13 Mo1 Mo2 C20 121.3(5)
C10 Mo1 Mo2 C20 -66.2(4)
C12 Mo1 Mo2 C20 46.9(4)
C11 Mo1 Mo2 C20 -9.8(4)
S1 Mo1 Mo2 C20 -102.5(3)
S3 Mo1 Mo2 C20 -9.2(3)
S2 Mo1 Mo2 C20 83.6(3)
C5 Mo1 Mo2 S2 89.30(15)
C14 Mo1 Mo2 S2 140.0(4)
C13 Mo1 Mo2 S2 37.6(4)
C10 Mo1 Mo2 S2 -149.8(3)
C12 Mo1 Mo2 S2 -36.7(3)
C11 Mo1 Mo2 S2 -93.5(3)
S1 Mo1 Mo2 S2 173.90(6)
S3 Mo1 Mo2 S2 -92.84(6)
C5 Mo1 Mo2 S3 -177.87(15)
C14 Mo1 Mo2 S3 -127.1(4)
C13 Mo1 Mo2 S3 130.5(4)
C10 Mo1 Mo2 S3 -57.0(3)
C12 Mo1 Mo2 S3 56.1(3)
C11 Mo1 Mo2 S3 -0.6(3)
S1 Mo1 Mo2 S3 -93.27(6)
S2 Mo1 Mo2 S3 92.84(6)
C5 Mo1 Mo2 S1 -84.60(15)
C14 Mo1 Mo2 S1 -33.9(4)
C13 Mo1 Mo2 S1 -136.3(4)
C10 Mo1 Mo2 S1 36.3(3)
C12 Mo1 Mo2 S1 149.4(3)
C11 Mo1 Mo2 S1 92.6(3)
S3 Mo1 Mo2 S1 93.27(6)
S2 Mo1 Mo2 S1 -173.90(6)
